data_1503391
loop_
_publ_author_name
'Gagnon, Eric'
'Rochefort, Alain'
'M\'etivaud, Val\'erie'
'Wuest, James D.'

_publ_section_title
;
 Hexaphenylbenzenes as potential acetylene sponges.
;
_journal_issue 2
_journal_name_full 'Organic letters'
_journal_page_first 380
_journal_page_last 383
_journal_paper_doi 10.1021/ol902723q
_journal_volume 12
_journal_year 2010
_chemical_compound_source 'Synthesized by the authors. See text'
_chemical_formula_moiety 'C44 H30'
_chemical_formula_sum 'C44 H30'
_chemical_formula_weight 558.68
_chemical_melting_point 627
_chemical_name_common 1-(3-Ethynylphenyl)-2,3,4,5,6-pentaphenylbenzene
_chemical_name_systematic 1-(3-Ethynylphenyl)-2,3,4,5,6-pentaphenylbenzene
_space_group_IT_number 33
_symmetry_cell_setting orthorhombic
_symmetry_space_group_name_Hall 'P 2c -2n'
_symmetry_space_group_name_H-M 'P n a 21'
_atom_sites_solution_hydrogens geom
_atom_sites_solution_primary direct
_atom_sites_solution_secondary difmap
_audit_creation_method SHELXL-97
_cell_angle_alpha 90
_cell_angle_beta 90
_cell_angle_gamma 90
_cell_formula_units_Z 4
_cell_length_a 11.5889(5)
_cell_length_b 21.2681(9)
_cell_length_c 12.6708(6)
_cell_measurement_reflns_used 17902
_cell_measurement_temperature 150
_cell_measurement_theta_max 64.02
_cell_measurement_theta_min 4.06
_cell_volume 3123.0(2)
_computing_cell_refinement 'SAINT V7.34A(Bruker AXS, 2007)'
_computing_data_collection 'APEX2  (Bruker AXS, 2008)'
_computing_data_reduction 'SAINT V7.34A(Bruker AXS, 2007)'
_computing_molecular_graphics 'SHELXTL v6.12 (Bruker AXS, 2001)'
_computing_publication_material 'UdMX (Maris, 2004)'
_computing_structure_refinement 'SHELXL97 (Sheldrick, 2008)'
_computing_structure_solution 'SHELXS97 (Sheldrick, 2008)'
_diffrn_ambient_temperature 150
_diffrn_detector_area_resol_mean 8.3
_diffrn_measured_fraction_theta_full 0.994
_diffrn_measured_fraction_theta_max 0.994
_diffrn_measurement_device_type 'Bruker Microstar'
_diffrn_measurement_method \w
_diffrn_radiation_monochromator 'Helios optics'
_diffrn_radiation_source 'Rotating Anode'
_diffrn_radiation_type CuK\a
_diffrn_radiation_wavelength 1.54178
_diffrn_reflns_av_R_equivalents 0.062
_diffrn_reflns_av_sigmaI/netI 0.0209
_diffrn_reflns_limit_h_max 9
_diffrn_reflns_limit_h_min -13
_diffrn_reflns_limit_k_max 25
_diffrn_reflns_limit_k_min -25
_diffrn_reflns_limit_l_max 15
_diffrn_reflns_limit_l_min -15
_diffrn_reflns_number 66558
_diffrn_reflns_theta_full 67.93
_diffrn_reflns_theta_max 67.93
_diffrn_reflns_theta_min 4.06
_exptl_absorpt_coefficient_mu 0.509
_exptl_absorpt_correction_T_max 0.9798
_exptl_absorpt_correction_T_min 0.6075
_exptl_absorpt_correction_type multi-scan
_exptl_absorpt_process_details 'Sadabs (Sheldrick, 2004)'
_exptl_crystal_colour Colorless
_exptl_crystal_density_diffrn 1.188
_exptl_crystal_density_method 'not measured'
_exptl_crystal_description block
_exptl_crystal_F_000 1176
_exptl_crystal_preparation 'Crystallisation from toluene/hexanes'
_exptl_crystal_size_max 0.15
_exptl_crystal_size_mid 0.07
_exptl_crystal_size_min 0.04
_refine_diff_density_max 0.193
_refine_diff_density_min -0.223
_refine_diff_density_rms 0.037
_refine_ls_abs_structure_details 'Friedel Pairs merged'
_refine_ls_extinction_method none
_refine_ls_goodness_of_fit_ref 1.094
_refine_ls_hydrogen_treatment constr
_refine_ls_matrix_type full
_refine_ls_number_parameters 380
_refine_ls_number_reflns 2961
_refine_ls_number_restraints 28
_refine_ls_restrained_S_all 1.109
_refine_ls_R_factor_all 0.0518
_refine_ls_R_factor_gt 0.0479
_refine_ls_shift/su_max 0.001
_refine_ls_shift/su_mean 0.000
_refine_ls_structure_factor_coef Fsqd
_refine_ls_weighting_details 'calc w=1/[\s^2^(Fo^2^)+(0.0827P)^2^+0.5575P] where P=(Fo^2^+2Fc^2^)/3'
_refine_ls_weighting_scheme calc
_refine_ls_wR_factor_gt 0.1360
_refine_ls_wR_factor_ref 0.1406
_reflns_number_gt 2734
_reflns_number_total 2961
_reflns_threshold_expression I>2\s(I)
_cod_data_source_file ol902723q_si_001.cif
_cod_data_source_block 749348
_cod_depositor_comments
;
The following automatic conversions were performed:

'_symmetry_cell_setting' value 'Orthorhombic' changed to
'orthorhombic' according to
/home/saulius/struct/CIF-dictionaries/cif_core.dic dictionary named
'cif_core.dic' version 2.4.2 from 2011-04-26.

'_geom_bond_publ_flag'
value 'Y' changed to 'y' according to
/home/saulius/struct/CIF-dictionaries/cif_core.dic dictionary named
'cif_core.dic' version 2.4.2 from 2011-04-26 (59
times).

'_geom_angle_publ_flag' value 'Y' changed to 'y' according
to /home/saulius/struct/CIF-dictionaries/cif_core.dic dictionary
named 'cif_core.dic' version 2.4.2 from 2011-04-26 (82 times).

Automatic conversion script
Id: cif_fix_values 1715 2011-07-08 13:25:40Z adriana 
;
_cod_original_sg_symbol_H-M Pna21
_cod_database_code 1503391

loop_
_symmetry_equiv_pos_as_xyz
'x, y, z'
'-x, -y, z+1/2'
'x+1/2, -y+1/2, z'
'-x+1/2, y+1/2, z+1/2'

loop_
_atom_site_label
_atom_site_type_symbol
_atom_site_fract_x
_atom_site_fract_y
_atom_site_fract_z
_atom_site_U_iso_or_equiv
_atom_site_adp_type
_atom_site_occupancy
_atom_site_symmetry_multiplicity
_atom_site_calc_flag
_atom_site_refinement_flags
_atom_site_disorder_assembly
_atom_site_disorder_group
C1 C 0.7702(2) 0.10382(14) 0.5366(3) 0.0514(7) Uani 1 1 d . . .
C2 C 0.7539(3) 0.06046(14) 0.4547(3) 0.0529(7) Uani 1 1 d . C .
C3 C 0.7669(3) 0.07896(13) 0.3490(3) 0.0522(7) Uani 1 1 d . . .
C4 C 0.7946(3) 0.14269(14) 0.3256(3) 0.0540(7) Uani 1 1 d . C .
C5 C 0.8138(3) 0.18505(13) 0.4077(3) 0.0524(7) Uani 1 1 d . . .
C6 C 0.8030(3) 0.16584(14) 0.5130(3) 0.0541(7) Uani 1 1 d . C .
C7 C 0.7520(3) 0.08481(14) 0.6491(3) 0.0534(7) Uani 1 1 d . . .
C8 C 0.8252(3) 0.04229(16) 0.6978(3) 0.0633(8) Uani 1 1 d . B .
H8 H 0.8879 0.0251 0.6591 0.076 Uiso 1 1 calc R . .
C9 C 0.8086(3) 0.02437(17) 0.8021(3) 0.0700(9) Uani 1 1 d D . .
H9A H 0.8601 -0.0043 0.8349 0.084 Uiso 0.56 1 calc PR A 2
C10 C 0.7163(4) 0.04879(18) 0.8576(3) 0.0738(10) Uani 1 1 d . B .
H10 H 0.7035 0.0368 0.9289 0.089 Uiso 1 1 calc R . .
C11 C 0.6432(4) 0.09041(17) 0.8092(3) 0.0687(9) Uani 1 1 d . . .
H11 H 0.5794 0.1069 0.8473 0.082 Uiso 1 1 calc R B .
C12 C 0.6608(3) 0.10876(14) 0.7061(3) 0.0608(8) Uani 1 1 d . B .
H12 H 0.6098 0.1381 0.6742 0.073 Uiso 1 1 calc R . .
C13 C 0.8847(7) -0.0227(4) 0.8441(7) 0.072(2) Uani 0.44 1 d PD B 1
C14 C 0.9502(8) -0.0634(5) 0.8820(8) 0.086(3) Uani 0.44 1 d PD B 1
H14 H 1.0001 -0.0944 0.9108 0.103 Uiso 0.44 1 calc PR B 1
C15 C 0.7198(3) -0.00602(14) 0.4809(3) 0.0596(8) Uani 1 1 d . . .
C16 C 0.7978(4) -0.05522(17) 0.4687(4) 0.0801(11) Uani 1 1 d . C .
H16 H 0.8725 -0.0474 0.4407 0.096 Uiso 1 1 calc R . .
C17 C 0.7661(6) -0.11603(18) 0.4978(5) 0.0995(16) Uani 1 1 d . . .
H17 H 0.8196 -0.1497 0.4913 0.119 Uiso 1 1 calc R C .
C18 C 0.6555(6) -0.12710(18) 0.5364(4) 0.1044(18) Uani 1 1 d . C .
H18 H 0.6336 -0.1685 0.5561 0.125 Uiso 1 1 calc R . .
C19 C 0.5783(5) -0.07908(18) 0.5461(3) 0.0846(12) Uani 1 1 d . . .
H19 H 0.5029 -0.0873 0.5720 0.101 Uiso 1 1 calc R C .
C20 C 0.6093(4) -0.01853(16) 0.5185(3) 0.0693(9) Uani 1 1 d . C .
H20 H 0.5550 0.0147 0.5251 0.083 Uiso 1 1 calc R . .
C21A C 0.74988(14) 0.03407(4) 0.26411(7) 0.049(4) Uani 0.44 1 d PGU C 1
C22A C 0.84754(14) 0.02160(4) 0.20397(8) 0.068(3) Uani 0.44 1 d PGU C 1
H22A H 0.9177 0.0430 0.2185 0.081 Uiso 0.44 1 calc PR C 1
C23A C 0.84249(17) -0.02217(4) 0.12263(9) 0.101(4) Uani 0.44 1 d PGU C 1
H23A H 0.9092 -0.0307 0.0815 0.121 Uiso 0.44 1 calc PR C 1
C24A C 0.73977(19) -0.05346(5) 0.10144(9) 0.098(4) Uani 0.44 1 d PGU C 1
H24A H 0.7363 -0.0834 0.0458 0.117 Uiso 0.44 1 calc PR C 1
C25A C 0.64211(18) -0.04099(5) 0.16158(9) 0.074(3) Uani 0.44 1 d PGU C 1
H25A H 0.5719 -0.0624 0.1471 0.089 Uiso 0.44 1 calc PR C 1
C26A C 0.64716(15) 0.00278(5) 0.24291(8) 0.046(2) Uani 0.44 1 d PGU C 1
H26A H 0.5804 0.0113 0.2840 0.055 Uiso 0.44 1 calc PR C 1
C21B C 0.75229(14) 0.03113(4) 0.26081(7) 0.065(4) Uani 0.56 1 d PGU C 2
C22B C 0.83857(15) 0.01272(4) 0.19116(8) 0.067(2) Uani 0.56 1 d PGU C 2
H22B H 0.9136 0.0304 0.1967 0.081 Uiso 0.56 1 calc PR C 2
C23B C 0.81509(18) -0.03159(4) 0.11343(9) 0.080(2) Uani 0.56 1 d PGDU C 2
C24B C 0.70532(19) -0.05748(5) 0.10534(9) 0.098(3) Uani 0.56 1 d PGU C 2
H24B H 0.6893 -0.0878 0.0522 0.118 Uiso 0.56 1 calc PR C 2
C25B C 0.61903(18) -0.03907(5) 0.17499(9) 0.106(3) Uani 0.56 1 d PGU C 2
H25B H 0.5440 -0.0568 0.1695 0.127 Uiso 0.56 1 calc PR C 2
C26B C 0.64251(15) 0.00523(5) 0.25272(8) 0.094(4) Uani 0.56 1 d PGU C 2
H26B H 0.5835 0.0178 0.3003 0.113 Uiso 0.56 1 calc PR C 2
C27 C 0.89142(19) -0.05467(5) 0.04340(10) 0.0711(16) Uani 0.56 1 d PGD C 2
C28 C 0.9622(2) -0.07721(7) -0.01716(12) 0.0811(19) Uani 0.56 1 d PGD C 2
H28 H 1.0173 -0.0947 -0.0643 0.097 Uiso 0.56 1 calc PR C 2
C29 C 0.79916(10) 0.16290(4) 0.21199(7) 0.0617(8) Uani 1 1 d G . .
C30 C 0.90422(11) 0.17728(5) 0.16280(8) 0.0829(12) Uani 1 1 d G C .
H30 H 0.9742 0.1758 0.2018 0.099 Uiso 1 1 calc R . .
C31 C 0.90532(14) 0.19355(5) 0.05767(8) 0.0952(15) Uani 1 1 d G . .
H31 H 0.9764 0.2025 0.0236 0.114 Uiso 1 1 calc R C .
C32 C 0.80224(16) 0.19688(5) 0.00100(7) 0.0942(15) Uani 1 1 d G C .
H32 H 0.8038 0.2085 -0.0714 0.113 Uiso 1 1 calc R . .
C33 C 0.69949(14) 0.18364(5) 0.04799(8) 0.0839(12) Uani 1 1 d G . .
H33 H 0.6296 0.1857 0.0090 0.101 Uiso 1 1 calc R C .
C34 C 0.69876(11) 0.16702(4) 0.15422(8) 0.0694(9) Uani 1 1 d G C .
H34 H 0.6272 0.1583 0.1877 0.083 Uiso 1 1 calc R . .
C35 C 0.84452(9) 0.25211(4) 0.38385(8) 0.0547(7) Uani 1 1 d G C .
C36 C 0.95004(9) 0.27664(4) 0.41270(10) 0.0637(8) Uani 1 1 d G . .
H36 H 1.0044 0.2506 0.4480 0.076 Uiso 1 1 calc R C .
C37 C 0.97810(12) 0.33914(5) 0.39081(11) 0.0728(10) Uani 1 1 d G C .
H37 H 1.0511 0.3556 0.4109 0.087 Uiso 1 1 calc R . .
C38 C 0.89885(14) 0.37681(4) 0.33968(11) 0.0755(11) Uani 1 1 d G . .
H38 H 0.9172 0.4194 0.3244 0.091 Uiso 1 1 calc R C .
C39 C 0.79281(14) 0.35265(3) 0.31070(11) 0.0717(10) Uani 1 1 d G C .
H39 H 0.7386 0.3789 0.2756 0.086 Uiso 1 1 calc R . .
C40 C 0.76452(10) 0.29059(4) 0.33224(9) 0.0622(8) Uani 1 1 d G . .
H40 H 0.6914 0.2744 0.3121 0.075 Uiso 1 1 calc R C .
C41 C 0.82675(12) 0.21103(5) 0.60123(8) 0.0574(7) Uani 1 1 d G . .
C42 C 0.92621(14) 0.20299(6) 0.66278(8) 0.0681(9) Uani 1 1 d G C .
H42 H 0.9765 0.1686 0.6498 0.082 Uiso 1 1 calc R . .
C43 C 0.95103(15) 0.24554(6) 0.74281(9) 0.0785(11) Uani 1 1 d G . .
H43 H 1.0208 0.2418 0.7816 0.094 Uiso 1 1 calc R C .
C44 C 0.87422(16) 0.29339(6) 0.76608(9) 0.0854(13) Uani 1 1 d G C .
H44 H 0.8906 0.3220 0.8217 0.102 Uiso 1 1 calc R . .
C45 C 0.77427(14) 0.29944(6) 0.70869(10) 0.0797(11) Uani 1 1 d G . .
H45 H 0.7199 0.3311 0.7266 0.096 Uiso 1 1 calc R C .
C46 C 0.75241(12) 0.25905(5) 0.62402(9) 0.0694(9) Uani 1 1 d G C .
H46 H 0.6854 0.2650 0.5820 0.083 Uiso 1 1 calc R . .

loop_
_atom_site_aniso_label
_atom_site_aniso_U_11
_atom_site_aniso_U_22
_atom_site_aniso_U_33
_atom_site_aniso_U_23
_atom_site_aniso_U_13
_atom_site_aniso_U_12
C1 0.0553(15) 0.0406(14) 0.0582(17) 0.0022(13) 0.0001(14) -0.0009(11)
C2 0.0580(16) 0.0404(14) 0.0603(18) 0.0011(13) 0.0017(14) 0.0007(12)
C3 0.0576(16) 0.0389(14) 0.0601(18) 0.0001(13) 0.0034(14) 0.0017(12)
C4 0.0585(16) 0.0428(15) 0.0606(18) 0.0008(14) 0.0066(14) -0.0001(12)
C5 0.0567(16) 0.0396(14) 0.0608(18) 0.0016(13) 0.0059(14) -0.0032(11)
C6 0.0558(16) 0.0438(15) 0.0626(19) 0.0012(14) 0.0028(14) -0.0028(12)
C7 0.0663(17) 0.0376(13) 0.0565(17) 0.0003(13) -0.0051(15) -0.0052(12)
C8 0.0718(19) 0.0528(16) 0.065(2) 0.0038(15) -0.0050(17) 0.0018(14)
C9 0.087(2) 0.058(2) 0.065(2) 0.0115(17) -0.0093(19) -0.0003(17)
C10 0.105(3) 0.061(2) 0.0552(19) 0.0069(17) -0.004(2) -0.010(2)
C11 0.089(2) 0.0588(18) 0.059(2) -0.0039(16) 0.0083(18) 0.0044(17)
C12 0.078(2) 0.0434(14) 0.0607(19) -0.0010(14) 0.0013(17) 0.0031(14)
C13 0.070(5) 0.081(5) 0.066(5) 0.002(4) -0.004(4) -0.004(4)
C14 0.090(6) 0.097(6) 0.070(6) 0.016(5) 0.000(5) 0.019(5)
C15 0.087(2) 0.0390(14) 0.0532(17) 0.0031(13) -0.0050(16) -0.0006(14)
C16 0.107(3) 0.0444(17) 0.089(3) -0.0028(18) -0.013(2) 0.0125(18)
C17 0.155(5) 0.0423(19) 0.101(4) 0.000(2) -0.026(4) 0.014(2)
C18 0.201(6) 0.044(2) 0.068(2) 0.0069(18) -0.020(3) -0.026(3)
C19 0.131(3) 0.062(2) 0.061(2) 0.0026(18) 0.000(2) -0.037(2)
C20 0.095(2) 0.0514(17) 0.062(2) 0.0020(15) 0.0043(19) -0.0179(17)
C21A 0.057(7) 0.029(7) 0.060(12) -0.003(8) -0.007(6) -0.007(6)
C22A 0.086(6) 0.051(5) 0.066(7) -0.013(5) 0.006(6) 0.011(5)
C23A 0.161(8) 0.071(7) 0.071(9) -0.025(7) 0.010(7) 0.014(8)
C24A 0.201(10) 0.048(8) 0.043(7) -0.013(5) -0.005(6) -0.005(7)
C25A 0.153(7) 0.025(5) 0.043(5) -0.005(4) -0.032(5) -0.017(5)
C26A 0.077(6) 0.020(4) 0.041(4) -0.001(3) -0.022(4) -0.009(5)
C21B 0.098(9) 0.044(7) 0.054(10) 0.004(6) 0.014(7) 0.020(6)
C22B 0.099(6) 0.044(3) 0.058(5) 0.003(4) 0.017(4) 0.011(4)
C23B 0.154(6) 0.041(3) 0.047(4) 0.005(3) 0.011(4) 0.037(4)
C24B 0.193(7) 0.034(5) 0.068(7) 0.007(4) -0.022(5) -0.008(5)
C25B 0.146(7) 0.078(8) 0.095(8) 0.019(6) -0.012(6) -0.013(6)
C26B 0.104(7) 0.083(10) 0.096(9) 0.005(6) 0.022(8) -0.002(8)
C27 0.076(4) 0.073(4) 0.065(4) 0.001(3) -0.001(3) 0.006(3)
C28 0.088(4) 0.086(5) 0.070(4) -0.009(4) 0.001(4) 0.018(4)
C29 0.080(2) 0.0402(15) 0.064(2) -0.0011(14) 0.0144(18) -0.0062(14)
C30 0.089(3) 0.069(2) 0.091(3) 0.003(2) 0.028(2) -0.0026(19)
C31 0.122(4) 0.071(2) 0.092(3) 0.012(2) 0.043(3) -0.006(2)
C32 0.152(4) 0.063(2) 0.068(2) 0.002(2) 0.025(3) -0.017(3)
C33 0.125(3) 0.064(2) 0.063(2) 0.0011(19) -0.001(2) -0.020(2)
C34 0.092(3) 0.0554(18) 0.060(2) -0.0009(16) 0.0010(19) -0.0179(17)
C35 0.0636(17) 0.0406(13) 0.0598(18) -0.0005(13) 0.0101(14) -0.0085(12)
C36 0.0677(19) 0.0540(16) 0.069(2) 0.0002(16) 0.0111(17) -0.0100(15)
C37 0.077(2) 0.0557(17) 0.086(3) -0.0073(18) 0.019(2) -0.0221(17)
C38 0.106(3) 0.0442(17) 0.076(2) -0.0033(17) 0.026(2) -0.0177(18)
C39 0.099(3) 0.0463(17) 0.070(2) 0.0065(16) 0.012(2) -0.0003(17)
C40 0.076(2) 0.0481(17) 0.063(2) 0.0008(15) 0.0047(17) -0.0050(15)
C41 0.0705(19) 0.0416(15) 0.0600(18) -0.0002(13) 0.0078(16) -0.0112(13)
C42 0.074(2) 0.0648(19) 0.066(2) -0.0046(17) 0.0059(18) -0.0162(17)
C43 0.091(2) 0.083(2) 0.061(2) -0.0060(19) 0.0028(19) -0.027(2)
C44 0.128(3) 0.062(2) 0.066(2) -0.0155(18) 0.020(3) -0.040(2)
C45 0.112(3) 0.0442(16) 0.083(3) -0.0088(18) 0.020(3) -0.0124(18)
C46 0.087(2) 0.0406(16) 0.081(2) 0.0010(16) 0.010(2) -0.0047(15)

loop_
_atom_type_symbol
_atom_type_description
_atom_type_scat_dispersion_real
_atom_type_scat_dispersion_imag
_atom_type_scat_source
C C 0.0181 0.0000 'International Tables Vol C Tables 4.2.6.8 and 6.1.1.4'
H H 0.0000 0.0000 'International Tables Vol C Tables 4.2.6.8 and 6.1.1.4'

loop_
_geom_angle_atom_site_label_1
_geom_angle_atom_site_label_2
_geom_angle_atom_site_label_3
_geom_angle
_geom_angle_publ_flag
C2 C1 C6 119.8(3) y
C2 C1 C7 120.6(3) y
C6 C1 C7 119.7(3) y
C1 C2 C3 120.5(3) y
C1 C2 C15 119.4(3) y
C3 C2 C15 120.1(3) y
C2 C3 C4 119.3(3) y
C2 C3 C21A 120.5(2) y
C4 C3 C21A 120.2(3) y
C2 C3 C21B 120.1(2) y
C4 C3 C21B 120.6(3) y
C5 C4 C3 119.7(3) y
C5 C4 C29 121.6(2) y
C3 C4 C29 118.6(3) y
C4 C5 C6 120.5(3) y
C4 C5 C35 120.1(3) y
C6 C5 C35 119.4(2) y
C5 C6 C1 120.1(3) y
C5 C6 C41 120.4(2) y
C1 C6 C41 119.5(3) y
C12 C7 C8 118.6(3) y
C12 C7 C1 120.5(3) y
C8 C7 C1 120.9(3) y
C7 C8 C9 121.1(4) y
C7 C8 H8 119.4 ?
C9 C8 H8 119.4 ?
C10 C9 C8 119.3(3) y
C10 C9 C13 123.3(5) y
C8 C9 C13 117.3(5) y
C10 C9 H9A 120.4 ?
C8 C9 H9A 120.4 ?
C11 C10 C9 119.6(4) y
C11 C10 H10 120.2 ?
C9 C10 H10 120.2 ?
C10 C11 C12 121.0(4) y
C10 C11 H11 119.5 ?
C12 C11 H11 119.5 ?
C7 C12 C11 120.4(3) y
C7 C12 H12 119.8 ?
C11 C12 H12 119.8 ?
C14 C13 C9 179.1(1) y
C13 C14 H14 180 ?
C16 C15 C20 119.5(3) y
C16 C15 C2 120.8(3) y
C20 C15 C2 119.8(3) y
C15 C16 C17 119.8(5) y
C15 C16 H16 120.1 ?
C17 C16 H16 120.1 ?
C18 C17 C16 119.5(4) y
C18 C17 H17 120.3 ?
C16 C17 H17 120.3 ?
C19 C18 C17 120.6(4) y
C19 C18 H18 119.7 ?
C17 C18 H18 119.7 ?
C18 C19 C20 120.3(5) y
C18 C19 H19 119.9 ?
C20 C19 H19 119.9 ?
C19 C20 C15 120.3(4) y
C19 C20 H20 119.9 ?
C15 C20 H20 119.9 ?
C22A C21A C26A 120 y
C22A C21A C3 114.91(13) y
C26A C21A C3 125.05(13) y
C23A C22A C21A 120 y
C23A C22A H22A 120 ?
C21A C22A H22A 120 ?
C22A C23A C24A 120 y
C22A C23A H23A 120 ?
C24A C23A H23A 120 ?
C25A C24A C23A 120 y
C25A C24A H24A 120 ?
C23A C24A H24A 120 ?
C24A C25A C26A 120 y
C24A C25A H25A 120 ?
C26A C25A H25A 120 ?
C25A C26A C21A 120 y
C25A C26A H26A 120 ?
C21A C26A H26A 120 ?
C22B C21B C26B 120 y
C22B C21B C3 125.10(13) y
C26B C21B C3 114.90(12) y
C23B C22B C21B 120 y
C23B C22B H22B 120 ?
C21B C22B H22B 120 ?
C27 C23B C22B 125.9 y
C27 C23B C24B 114.1 y
C22B C23B C24B 120 y
C25B C24B C23B 120 y
C25B C24B H24B 120 ?
C23B C24B H24B 120 ?
C24B C25B C26B 120 y
C24B C25B H25B 120 ?
C26B C25B H25B 120 ?
C25B C26B C21B 120 y
C25B C26B H26B 120 ?
C21B C26B H26B 120 ?
C28 C27 C23B 177.5 y
C27 C28 H28 180 ?
C34 C29 C30 118.9 y
C34 C29 C4 119.84(12) y
C30 C29 C4 121.24(12) y
C31 C30 C29 119.6 y
C31 C30 H30 120.2 ?
C29 C30 H30 120.2 ?
C30 C31 C32 120.2 y
C30 C31 H31 119.9 ?
C32 C31 H31 119.9 ?
C33 C32 C31 120.9 y
C33 C32 H32 119.6 ?
C31 C32 H32 119.6 ?
C32 C33 C34 118.7 y
C32 C33 H33 120.6 ?
C34 C33 H33 120.6 ?
C29 C34 C33 121.7 y
C29 C34 H34 119.2 ?
C33 C34 H34 119.2 ?
C36 C35 C40 119.4 y
C36 C35 C5 121.08(13) y
C40 C35 C5 119.55(13) y
C35 C36 C37 120.9 y
C35 C36 H36 119.5 ?
C37 C36 H36 119.5 ?
C38 C37 C36 119.4 y
C38 C37 H37 120.3 ?
C36 C37 H37 120.3 ?
C37 C38 C39 120 y
C37 C38 H38 120 ?
C39 C38 H38 120 ?
C38 C39 C40 120.8 y
C38 C39 H39 119.6 ?
C40 C39 H39 119.6 ?
C39 C40 C35 119.5 y
C39 C40 H40 120.3 ?
C35 C40 H40 120.3 ?
C46 C41 C42 119.5 y
C46 C41 C6 121.35(13) y
C42 C41 C6 119.18(13) y
C43 C42 C41 119.8 y
C43 C42 H42 120.1 ?
C41 C42 H42 120.1 ?
C44 C43 C42 120.1 y
C44 C43 H43 120 ?
C42 C43 H43 120 ?
C45 C44 C43 119.9 y
C45 C44 H44 120 ?
C43 C44 H44 120 ?
C44 C45 C46 120.1 y
C44 C45 H45 119.9 ?
C46 C45 H45 119.9 ?
C41 C46 C45 120.5 y
C41 C46 H46 119.8 ?
C45 C46 H46 119.8 ?

loop_
_geom_bond_atom_site_label_1
_geom_bond_atom_site_label_2
_geom_bond_distance
_geom_bond_publ_flag
C1 C2 1.401(5) y
C1 C6 1.405(4) y
C1 C7 1.497(5) y
C2 C3 1.405(5) y
C2 C15 1.505(4) y
C3 C4 1.424(4) y
C3 C21a 1.451(3) y
C3 C21b 1.520(3) y
C4 C5 1.394(5) y
C4 C29 1.503(3) y
C5 C6 1.401(5) y
C5 C35 1.501(3) y
C6 C41 1.500(3) y
C7 C12 1.377(5) y
C7 C8 1.385(5) y
C8 C9 1.390(5) y
C8 H8 0.95 ?
C9 C10 1.381(6) y
C9 C13 1.437(6) y
C9 H9a 0.95 ?
C10 C11 1.370(6) y
C10 H10 0.95 ?
C11 C12 1.378(5) y
C11 H11 0.95 ?
C12 H12 0.95 ?
C13 C14 1.247(8) y
C14 H14 0.95 ?
C15 C16 1.391(5) y
C15 C20 1.392(5) y
C16 C17 1.394(6) y
C16 H16 0.95 ?
C17 C18 1.392(8) y
C17 H17 0.95 ?
C18 C19 1.363(8) y
C18 H18 0.95 ?
C19 C20 1.382(5) y
C19 H19 0.95 ?
C20 H20 0.95 ?
C21a C22a 1.39 y
C21a C26a 1.39 y
C22a C23a 1.39 y
C22a H22a 0.95 ?
C23a C24a 1.39 y
C23a H23a 0.95 ?
C24a C25a 1.39 y
C24a H24a 0.95 ?
C25a C26a 1.39 y
C25a H25a 0.95 ?
C26a H26a 0.95 ?
C21b C22b 1.39 y
C21b C26b 1.39 y
C22b C23b 1.39 y
C22b H22b 0.95 ?
C23b C27 1.3457 y
C23b C24b 1.39 y
C24b C25b 1.3899 y
C24b H24b 0.95 ?
C25b C26b 1.39 y
C25b H25b 0.95 ?
C26b H26b 0.95 ?
C27 C28 1.2214 y
C28 H28 0.95 ?
C29 C34 1.3774 y
C29 C30 1.4016 y
C30 C31 1.3763 y
C30 H30 0.95 ?
C31 C32 1.3956 y
C31 H31 0.95 ?
C32 C33 1.3608 y
C32 H32 0.95 ?
C33 C34 1.3917 y
C33 H33 0.95 ?
C34 H34 0.95 ?
C35 C36 1.3788 y
C35 C40 1.3989 y
C36 C37 1.3963 y
C36 H36 0.95 ?
C37 C38 1.3802 y
C37 H37 0.95 ?
C38 C39 1.3817 y
C38 H38 0.95 ?
C39 C40 1.387 y
C39 H39 0.95 ?
C40 H40 0.95 ?
C41 C46 1.3669 y
C41 C42 1.4021 y
C42 C43 1.3894 y
C42 H42 0.95 ?
C43 C44 1.3837 y
C43 H43 0.95 ?
C44 C45 1.3737 y
C44 H44 0.95 ?
C45 C46 1.3975 y
C45 H45 0.95 ?
C46 H46 0.95 ?
